data_7003955
loop_
_publ_author_name
'Liu, Jingyu'
'Iwasa, Naruhito'
'Nomura, Kotohiro'

_publ_section_title
;
 Synthesis of Al complexes containing phenoxy-imine ligands and their
 use as the catalyst precursors for efficient living ring-opening
 polymerisation of \e-caprolactone
;
_journal_issue 30
_journal_name_full 'Dalton Transactions'
_journal_page_first 3978
_journal_page_last 3988
_journal_paper_doi 10.1039/b801561a
_journal_year 2008
_chemical_formula_moiety 'C19 H24 Al N O '
_chemical_formula_sum 'C19 H24 Al N O'
_chemical_formula_weight 309.39
_space_group_IT_number 14
_symmetry_cell_setting monoclinic
_symmetry_Int_Tables_number 14
_symmetry_space_group_name_Hall '-P 2yn'
_symmetry_space_group_name_H-M 'P 1 21/n 1'
_audit_creation_date 2007-05-10
_audit_creation_method 'by CrystalStructure 3.8'
_cell_angle_alpha 90.0000
_cell_angle_beta 100.5986(13)
_cell_angle_gamma 90.0000
_cell_formula_units_Z 4
_cell_length_a 12.1416(5)
_cell_length_b 7.2786(3)
_cell_length_c 21.0147(9)
_cell_measurement_reflns_used 12961
_cell_measurement_temperature 243.1
_cell_measurement_theta_max 27.4
_cell_measurement_theta_min 3.1
_cell_volume 1825.47(13)
_computing_cell_refinement PROCESS-AUTO
_computing_data_collection PROCESS-AUTO
_computing_data_reduction CrystalStructure
_computing_publication_material 'CrystalStructure 3.8'
_computing_structure_refinement CRYSTALS
_computing_structure_solution SIR92
_diffrn_detector_area_resol_mean 10.00
_diffrn_measured_fraction_theta_full 0.995
_diffrn_measured_fraction_theta_max 0.995
_diffrn_measurement_device_type 'Rigaku RAXIS-RAPID'
_diffrn_measurement_method \w
_diffrn_radiation_type 'Mo K\a'
_diffrn_radiation_wavelength 0.71075
_diffrn_reflns_av_R_equivalents 0.027
_diffrn_reflns_limit_h_max 15
_diffrn_reflns_limit_h_min -15
_diffrn_reflns_limit_k_max 8
_diffrn_reflns_limit_k_min -9
_diffrn_reflns_limit_l_max 27
_diffrn_reflns_limit_l_min -27
_diffrn_reflns_number 17113
_diffrn_reflns_theta_full 27.44
_diffrn_reflns_theta_max 27.44
_exptl_absorpt_coefficient_mu 0.113
_exptl_absorpt_correction_T_max 0.973
_exptl_absorpt_correction_T_min 0.667
_exptl_absorpt_correction_type multi-scan
_exptl_absorpt_process_details
;
Higashi, T. (1995). Program for Absorption Correction.
Rigaku Corporation, Tokyo, Japan.
;
_exptl_crystal_colour yellow
_exptl_crystal_density_diffrn 1.126
_exptl_crystal_density_method 'not measured'
_exptl_crystal_description block
_exptl_crystal_F_000 664.00
_exptl_crystal_size_max 0.40
_exptl_crystal_size_mid 0.24
_exptl_crystal_size_min 0.24
_refine_diff_density_max 0.18
_refine_diff_density_min -0.24
_refine_ls_extinction_method none
_refine_ls_goodness_of_fit_ref 1.012
_refine_ls_hydrogen_treatment refall
_refine_ls_number_parameters 223
_refine_ls_number_reflns 3154
_refine_ls_R_factor_gt 0.0394
_refine_ls_shift/su_max 0.0000
_refine_ls_structure_factor_coef Fsqd
_refine_ls_weighting_details 'w = 1/[0.0022Fo^2^ + 1.0000\s(Fo^2^)]/(4Fo^2^)'
_refine_ls_weighting_scheme calc
_refine_ls_wR_factor_ref 0.1195
_reflns_number_gt 3137
_reflns_number_total 4157
_reflns_threshold_expression F^2^>2.0\s(F^2^)
_cod_data_source_file b801561a.txt
_cod_data_source_block '_Liu_07-4-24-2'
_cod_original_formula_sum 'C19 H24 Al N O '
_cod_database_code 7003955

loop_
_symmetry_equiv_pos_site_id
_symmetry_equiv_pos_as_xyz
1 +X,+Y,+Z
2 1/2-X,1/2+Y,1/2-Z
3 -X,-Y,-Z
4 1/2+X,1/2-Y,1/2+Z

loop_
_atom_site_label
_atom_site_type_symbol
_atom_site_fract_x
_atom_site_fract_y
_atom_site_fract_z
_atom_site_U_iso_or_equiv
_atom_site_adp_type
_atom_site_occupancy
_atom_site_symmetry_multiplicity
_atom_site_calc_flag
_atom_site_refinement_flags
_atom_site_disorder_assembly
_atom_site_disorder_group
Al(1) Al 0.47981(4) 0.10284(6) 0.37697(2) 0.03703(12) Uani 1.00 1 d . . .
O(1) O 0.34219(8) 0.17874(17) 0.38155(5) 0.0448(3) Uani 1.00 1 d . . .
N(1) N 0.44849(10) 0.09340(15) 0.28071(6) 0.0347(3) Uani 1.00 1 d . . .
C(1) C 0.59166(15) 0.2922(2) 0.40498(9) 0.0575(5) Uani 1.00 1 d . . .
C(2) C 0.50491(18) -0.1466(2) 0.41182(9) 0.0597(5) Uani 1.00 1 d . . .
C(3) C 0.24559(12) 0.15283(19) 0.34146(7) 0.0342(3) Uani 1.00 1 d . . .
C(4) C 0.24513(12) 0.10181(18) 0.27628(7) 0.0339(3) Uani 1.00 1 d . . .
C(5) C 0.34536(13) 0.08369(18) 0.24976(7) 0.0350(3) Uani 1.00 1 d . . .
C(6) C 0.14248(12) 0.1808(2) 0.36302(7) 0.0371(3) Uani 1.00 1 d . . .
C(7) C 0.04476(12) 0.1595(2) 0.31801(7) 0.0412(3) Uani 1.00 1 d . . .
C(8) C 0.04348(13) 0.1088(2) 0.25323(8) 0.0436(4) Uani 1.00 1 d . . .
C(9) C 0.14235(13) 0.07923(19) 0.23279(7) 0.0387(3) Uani 1.00 1 d . . .
C(10) C 0.14099(14) 0.2288(2) 0.43398(7) 0.0475(4) Uani 1.00 1 d . . .
C(11) C 0.20203(19) 0.4100(2) 0.45308(10) 0.0659(6) Uani 1.00 1 d . . .
C(12) C 0.19577(17) 0.0713(3) 0.47769(9) 0.0646(6) Uani 1.00 1 d . . .
C(13) C 0.01990(16) 0.2508(3) 0.44600(9) 0.0650(6) Uani 1.00 1 d . . .
C(14) C 0.53494(12) 0.09533(19) 0.24278(7) 0.0351(3) Uani 1.00 1 d . . .
C(15) C 0.52169(13) 0.1931(2) 0.18462(7) 0.0400(3) Uani 1.00 1 d . . .
C(16) C 0.60629(15) 0.1912(2) 0.14881(8) 0.0490(4) Uani 1.00 1 d . . .
C(17) C 0.70353(15) 0.0924(2) 0.16907(9) 0.0498(4) Uani 1.00 1 d . . .
C(18) C 0.71793(14) -0.0019(2) 0.22714(9) 0.0520(4) Uani 1.00 1 d . . .
C(19) C 0.63448(13) 0.0010(2) 0.26438(8) 0.0445(4) Uani 1.00 1 d . . .
H(1) H 0.5978 0.3126 0.4501 0.070 Uiso 1.00 1 c R . .
H(2) H 0.6622 0.2540 0.3962 0.069 Uiso 1.00 1 c R . .
H(3) H 0.5693 0.4027 0.3822 0.070 Uiso 1.00 1 c R . .
H(4) H 0.5226 -0.1423 0.4577 0.072 Uiso 1.00 1 c R . .
H(5) H 0.4389 -0.2175 0.3987 0.072 Uiso 1.00 1 c R . .
H(6) H 0.5652 -0.2013 0.3956 0.072 Uiso 1.00 1 c R . .
H(7) H 0.3323 0.0607 0.2029 0.043 Uiso 1.00 1 c R . .
H(8) H -0.0282 0.1843 0.3304 0.050 Uiso 1.00 1 c R . .
H(9) H -0.0311 0.0969 0.2219 0.052 Uiso 1.00 1 c R . .
H(10) H 0.1448 0.0410 0.1874 0.046 Uiso 1.00 1 c R . .
H(11) H 0.2774 0.4011 0.4469 0.081 Uiso 1.00 1 c R . .
H(12) H 0.1650 0.5051 0.4264 0.081 Uiso 1.00 1 c R . .
H(13) H 0.2010 0.4372 0.4972 0.081 Uiso 1.00 1 c R . .
H(14) H 0.1920 0.0969 0.5216 0.079 Uiso 1.00 1 c R . .
H(15) H 0.1568 -0.0397 0.4648 0.080 Uiso 1.00 1 c R . .
H(16) H 0.2719 0.0587 0.4734 0.079 Uiso 1.00 1 c R . .
H(17) H -0.0148 0.3515 0.4214 0.081 Uiso 1.00 1 c R . .
H(18) H -0.0206 0.1414 0.4328 0.081 Uiso 1.00 1 c R . .
H(19) H 0.0203 0.2720 0.4906 0.081 Uiso 1.00 1 c R . .
H(20) H 0.4521 0.2685 0.1709 0.048 Uiso 1.00 1 c R . .
H(21) H 0.5965 0.2598 0.1048 0.061 Uiso 1.00 1 c R . .
H(22) H 0.7697 0.0834 0.1458 0.063 Uiso 1.00 1 c R . .
H(23) H 0.7839 -0.0866 0.2396 0.065 Uiso 1.00 1 c R . .
H(24) H 0.6449 -0.0742 0.3070 0.054 Uiso 1.00 1 c R . .

loop_
_atom_site_aniso_label
_atom_site_aniso_U_11
_atom_site_aniso_U_22
_atom_site_aniso_U_33
_atom_site_aniso_U_12
_atom_site_aniso_U_13
_atom_site_aniso_U_23
Al(1) 0.0326(2) 0.0447(2) 0.0339(2) -0.00179(18) 0.00619(18) 0.00248(18)
O(1) 0.0326(5) 0.0696(7) 0.0326(5) -0.0013(5) 0.0073(4) -0.0072(5)
N(1) 0.0332(6) 0.0374(6) 0.0354(6) 0.0024(4) 0.0111(4) 0.0014(4)
C(1) 0.0496(10) 0.0643(11) 0.0574(10) -0.0130(8) 0.0069(8) -0.0001(8)
C(2) 0.0804(14) 0.0543(9) 0.0431(9) 0.0015(9) 0.0078(8) 0.0065(7)
C(3) 0.0331(7) 0.0363(6) 0.0341(7) -0.0000(5) 0.0086(5) 0.0023(5)
C(4) 0.0334(7) 0.0340(6) 0.0351(7) 0.0007(5) 0.0087(5) 0.0010(5)
C(5) 0.0380(7) 0.0361(6) 0.0320(6) 0.0009(5) 0.0093(5) -0.0011(5)
C(6) 0.0375(7) 0.0379(7) 0.0384(7) 0.0021(6) 0.0140(6) 0.0050(5)
C(7) 0.0320(7) 0.0445(7) 0.0495(8) 0.0014(6) 0.0141(6) 0.0063(6)
C(8) 0.0337(7) 0.0489(8) 0.0468(8) -0.0018(6) 0.0036(6) 0.0018(6)
C(9) 0.0382(8) 0.0401(7) 0.0369(7) -0.0011(6) 0.0046(6) -0.0007(5)
C(10) 0.0439(8) 0.0639(10) 0.0380(8) 0.0069(7) 0.0163(6) 0.0029(7)
C(11) 0.0745(14) 0.0772(12) 0.0499(10) -0.0011(10) 0.0218(9) -0.0199(9)
C(12) 0.0619(12) 0.0925(14) 0.0434(9) 0.0186(10) 0.0203(8) 0.0197(9)
C(13) 0.0557(11) 0.0964(15) 0.0498(10) 0.0180(10) 0.0275(8) 0.0059(9)
C(14) 0.0348(7) 0.0361(6) 0.0366(7) -0.0007(5) 0.0128(5) -0.0033(5)
C(15) 0.0429(8) 0.0431(7) 0.0361(7) 0.0015(6) 0.0126(6) -0.0015(6)
C(16) 0.0554(10) 0.0573(9) 0.0383(8) -0.0063(7) 0.0191(7) -0.0037(7)
C(17) 0.0452(9) 0.0540(9) 0.0565(9) -0.0050(7) 0.0262(7) -0.0111(7)
C(18) 0.0385(8) 0.0489(8) 0.0735(11) 0.0028(7) 0.0233(7) -0.0006(8)
C(19) 0.0372(8) 0.0457(8) 0.0528(9) 0.0026(6) 0.0143(6) 0.0060(6)

loop_
_atom_type_symbol
_atom_type_description
_atom_type_scat_dispersion_real
_atom_type_scat_dispersion_imag
_atom_type_scat_source
C C 0.003 0.002
;
International Tables for Crystallography
(1992, Vol. C, Tables 4.2.6.8 and 6.1.1.4)
;
H H 0.000 0.000
;
International Tables for Crystallography
(1992, Vol. C, Table 6.1.1.4)
;
N N 0.006 0.003
;
International Tables for Crystallography
(1992, Vol. C, Tables 4.2.6.8 and 6.1.1.4)
;
O O 0.011 0.006
;
International Tables for Crystallography
(1992, Vol. C, Tables 4.2.6.8 and 6.1.1.4)
;
Al Al 0.064 0.051
;
International Tables for Crystallography
(1992, Vol. C, Tables 4.2.6.8 and 6.1.1.4)
;

loop_
_geom_angle_atom_site_label_1
_geom_angle_atom_site_label_2
_geom_angle_atom_site_label_3
_geom_angle
_geom_angle_publ_flag
_geom_angle_site_symmetry_1
_geom_angle_site_symmetry_2
_geom_angle_site_symmetry_3
O(1) Al(1) N(1) 93.44(5) yes . . .
O(1) Al(1) C(1) 111.93(7) yes . . .
O(1) Al(1) C(2) 110.51(8) yes . . .
N(1) Al(1) C(1) 108.90(6) yes . . .
N(1) Al(1) C(2) 109.59(6) yes . . .
C(1) Al(1) C(2) 119.36(8) yes . . .
Al(1) O(1) C(3) 130.64(10) yes . . .
Al(1) N(1) C(5) 119.74(11) yes . . .
Al(1) N(1) C(14) 122.94(8) yes . . .
C(5) N(1) C(14) 117.32(12) yes . . .
O(1) C(3) C(4) 119.79(13) yes . . .
O(1) C(3) C(6) 120.33(13) yes . . .
C(4) C(3) C(6) 119.86(12) yes . . .
C(3) C(4) C(5) 123.11(12) yes . . .
C(3) C(4) C(9) 120.06(13) yes . . .
C(5) C(4) C(9) 116.68(13) yes . . .
N(1) C(5) C(4) 127.39(13) yes . . .
C(3) C(6) C(7) 117.43(13) yes . . .
C(3) C(6) C(10) 120.69(12) yes . . .
C(7) C(6) C(10) 121.86(14) yes . . .
C(6) C(7) C(8) 123.10(14) yes . . .
C(7) C(8) C(9) 119.47(13) yes . . .
C(4) C(9) C(8) 120.07(13) yes . . .
C(6) C(10) C(11) 111.08(14) yes . . .
C(6) C(10) C(12) 109.18(14) yes . . .
C(6) C(10) C(13) 111.35(12) yes . . .
C(11) C(10) C(12) 110.48(13) yes . . .
C(11) C(10) C(13) 107.30(16) yes . . .
C(12) C(10) C(13) 107.39(15) yes . . .
N(1) C(14) C(15) 120.94(12) yes . . .
N(1) C(14) C(19) 119.72(13) yes . . .
C(15) C(14) C(19) 119.33(14) yes . . .
C(14) C(15) C(16) 119.60(14) yes . . .
C(15) C(16) C(17) 121.12(15) yes . . .
C(16) C(17) C(18) 119.51(17) yes . . .
C(17) C(18) C(19) 120.17(15) yes . . .
C(14) C(19) C(18) 120.21(15) yes . . .
Al(1) C(1) H(1) 109.5 no . . .
Al(1) C(1) H(2) 109.7 no . . .
Al(1) C(1) H(3) 109.2 no . . .
H(1) C(1) H(2) 109.5 no . . .
H(1) C(1) H(3) 109.5 no . . .
H(2) C(1) H(3) 109.5 no . . .
Al(1) C(2) H(4) 109.8 no . . .
Al(1) C(2) H(5) 109.3 no . . .
Al(1) C(2) H(6) 109.3 no . . .
H(4) C(2) H(5) 109.5 no . . .
H(4) C(2) H(6) 109.5 no . . .
H(5) C(2) H(6) 109.5 no . . .
N(1) C(5) H(7) 118.2 no . . .
C(4) C(5) H(7) 114.4 no . . .
C(6) C(7) H(8) 119.9 no . . .
C(8) C(7) H(8) 117.0 no . . .
C(7) C(8) H(9) 119.8 no . . .
C(9) C(8) H(9) 120.7 no . . .
C(4) C(9) H(10) 118.1 no . . .
C(8) C(9) H(10) 121.8 no . . .
C(10) C(11) H(11) 109.8 no . . .
C(10) C(11) H(12) 108.6 no . . .
C(10) C(11) H(13) 110.0 no . . .
H(11) C(11) H(12) 109.5 no . . .
H(11) C(11) H(13) 109.5 no . . .
H(12) C(11) H(13) 109.5 no . . .
C(10) C(12) H(14) 109.9 no . . .
C(10) C(12) H(15) 108.9 no . . .
C(10) C(12) H(16) 109.6 no . . .
H(14) C(12) H(15) 109.5 no . . .
H(14) C(12) H(16) 109.5 no . . .
H(15) C(12) H(16) 109.5 no . . .
C(10) C(13) H(17) 109.4 no . . .
C(10) C(13) H(18) 108.8 no . . .
C(10) C(13) H(19) 110.3 no . . .
H(17) C(13) H(18) 109.5 no . . .
H(17) C(13) H(19) 109.5 no . . .
H(18) C(13) H(19) 109.5 no . . .
C(14) C(15) H(20) 119.0 no . . .
C(16) C(15) H(20) 121.3 no . . .
C(15) C(16) H(21) 120.4 no . . .
C(17) C(16) H(21) 118.4 no . . .
C(16) C(17) H(22) 126.3 no . . .
C(18) C(17) H(22) 114.2 no . . .
C(17) C(18) H(23) 119.9 no . . .
C(19) C(18) H(23) 119.4 no . . .
C(14) C(19) H(24) 120.2 no . . .
C(18) C(19) H(24) 119.5 no . . .

loop_
_geom_bond_atom_site_label_1
_geom_bond_atom_site_label_2
_geom_bond_distance
_geom_bond_publ_flag
_geom_bond_site_symmetry_1
_geom_bond_site_symmetry_2
Al(1) O(1) 1.7792(11) yes . .
Al(1) N(1) 1.9896(13) yes . .
Al(1) C(1) 1.9482(18) yes . .
Al(1) C(2) 1.9607(18) yes . .
O(1) C(3) 1.3257(16) yes . .
N(1) C(5) 1.3024(18) yes . .
N(1) C(14) 1.430(2) yes . .
C(3) C(4) 1.418(2) yes . .
C(3) C(6) 1.422(2) yes . .
C(4) C(5) 1.435(2) yes . .
C(4) C(9) 1.4142(19) yes . .
C(6) C(7) 1.3833(18) yes . .
C(6) C(10) 1.535(2) yes . .
C(7) C(8) 1.408(2) yes . .
C(8) C(9) 1.364(2) yes . .
C(10) C(11) 1.530(2) yes . .
C(10) C(12) 1.542(2) yes . .
C(10) C(13) 1.545(2) yes . .
C(14) C(15) 1.398(2) yes . .
C(14) C(19) 1.392(2) yes . .
C(15) C(16) 1.381(2) yes . .
C(16) C(17) 1.381(2) yes . .
C(17) C(18) 1.383(2) yes . .
C(18) C(19) 1.390(2) yes . .
C(1) H(1) 0.950 no . .
C(1) H(2) 0.950 no . .
C(1) H(3) 0.950 no . .
C(2) H(4) 0.950 no . .
C(2) H(5) 0.950 no . .
C(2) H(6) 0.950 no . .
C(5) H(7) 0.983 no . .
C(7) H(8) 0.985 no . .
C(8) H(9) 1.021 no . .
C(9) H(10) 0.999 no . .
C(11) H(11) 0.950 no . .
C(11) H(12) 0.950 no . .
C(11) H(13) 0.950 no . .
C(12) H(14) 0.950 no . .
C(12) H(15) 0.950 no . .
C(12) H(16) 0.950 no . .
C(13) H(17) 0.950 no . .
C(13) H(18) 0.950 no . .
C(13) H(19) 0.950 no . .
C(15) H(20) 1.004 no . .
C(16) H(21) 1.039 no . .
C(17) H(22) 1.017 no . .
C(18) H(23) 1.007 no . .
C(19) H(24) 1.038 no . .

loop_
_geom_contact_atom_site_label_1
_geom_contact_atom_site_label_2
_geom_contact_distance
_geom_contact_publ_flag
_geom_contact_site_symmetry_1
_geom_contact_site_symmetry_2
Al(1) C(3) 2.8277(14) ? . .
Al(1) C(4) 3.2216(13) ? . .
Al(1) C(5) 2.8680(14) ? . .
Al(1) C(14) 3.0162(16) ? . .
Al(1) C(19) 3.3629(18) ? . .
O(1) N(1) 2.7474(17) ? . .
O(1) C(1) 3.090(2) ? . .
O(1) C(2) 3.075(2) ? . .
O(1) C(4) 2.3743(16) ? . .
O(1) C(5) 2.8617(18) ? . .
O(1) C(6) 2.3841(17) ? . .
O(1) C(10) 2.882(2) ? . .
O(1) C(11) 2.988(2) ? . .
O(1) C(12) 3.029(2) ? . .
N(1) O(1) 2.7474(17) ? . .
N(1) C(1) 3.204(2) ? . .
N(1) C(2) 3.228(2) ? . .
N(1) C(3) 3.007(2) ? . .
N(1) C(4) 2.4545(19) ? . .
N(1) C(15) 2.461(2) ? . .
N(1) C(19) 2.440(2) ? . .
C(1) O(1) 3.090(2) ? . .
C(1) N(1) 3.204(2) ? . .
C(1) C(2) 3.374(2) ? . .
C(2) O(1) 3.075(2) ? . .
C(2) N(1) 3.228(2) ? . .
C(2) C(1) 3.374(2) ? . .
C(3) Al(1) 2.8277(14) ? . .
C(3) N(1) 3.007(2) ? . .
C(3) C(5) 2.509(2) ? . .
C(3) C(7) 2.398(2) ? . .
C(3) C(8) 2.8086(19) ? . .
C(3) C(9) 2.4536(19) ? . .
C(3) C(10) 2.571(2) ? . .
C(3) C(11) 3.121(2) ? . .
C(3) C(12) 3.090(2) ? . .
C(4) Al(1) 3.2216(13) ? . .
C(4) O(1) 2.3743(16) ? . .
C(4) N(1) 2.4545(19) ? . .
C(4) C(6) 2.458(2) ? . .
C(4) C(7) 2.766(2) ? . .
C(4) C(8) 2.407(2) ? . .
C(5) Al(1) 2.8680(14) ? . .
C(5) O(1) 2.8617(18) ? . .
C(5) C(3) 2.509(2) ? . .
C(5) C(9) 2.425(2) ? . .
C(5) C(14) 2.335(2) ? . .
C(5) C(15) 2.858(2) ? . .
C(5) C(19) 3.519(2) ? . .
C(6) O(1) 2.3841(17) ? . .
C(6) C(4) 2.458(2) ? . .
C(6) C(8) 2.454(2) ? . .
C(6) C(9) 2.835(2) ? . .
C(6) C(11) 2.527(2) ? . .
C(6) C(12) 2.507(2) ? . .
C(6) C(13) 2.544(2) ? . .
C(7) C(3) 2.398(2) ? . .
C(7) C(4) 2.766(2) ? . .
C(7) C(9) 2.394(2) ? . .
C(7) C(10) 2.5518(19) ? . .
C(7) C(12) 3.574(2) ? . .
C(7) C(13) 2.840(2) ? . .
C(7) C(14) 3.490(2) ? . 2_555
C(7) C(15) 3.487(2) ? . 2_545
C(7) C(19) 3.539(2) ? . 2_555
C(8) C(3) 2.8086(19) ? . .
C(8) C(4) 2.407(2) ? . .
C(8) C(6) 2.454(2) ? . .
C(8) C(15) 3.445(2) ? . 2_545
C(8) C(19) 3.558(2) ? . 2_555
C(9) C(3) 2.4536(19) ? . .
C(9) C(5) 2.425(2) ? . .
C(9) C(6) 2.835(2) ? . .
C(9) C(7) 2.394(2) ? . .
C(10) O(1) 2.882(2) ? . .
C(10) C(3) 2.571(2) ? . .
C(10) C(7) 2.5518(19) ? . .
C(11) O(1) 2.988(2) ? . .
C(11) C(3) 3.121(2) ? . .
C(11) C(6) 2.527(2) ? . .
C(11) C(12) 2.523(3) ? . .
C(11) C(13) 2.477(3) ? . .
C(12) O(1) 3.029(2) ? . .
C(12) C(3) 3.090(2) ? . .
C(12) C(6) 2.507(2) ? . .
C(12) C(7) 3.574(2) ? . .
C(12) C(11) 2.523(3) ? . .
C(12) C(13) 2.488(2) ? . .
C(13) C(6) 2.544(2) ? . .
C(13) C(7) 2.840(2) ? . .
C(13) C(11) 2.477(3) ? . .
C(13) C(12) 2.488(2) ? . .
C(14) Al(1) 3.0162(16) ? . .
C(14) C(5) 2.335(2) ? . .
C(14) C(7) 3.490(2) ? . 2_545
C(14) C(16) 2.401(2) ? . .
C(14) C(17) 2.785(2) ? . .
C(14) C(18) 2.411(2) ? . .
C(15) N(1) 2.461(2) ? . .
C(15) C(5) 2.858(2) ? . .
C(15) C(7) 3.487(2) ? . 2_555
C(15) C(8) 3.445(2) ? . 2_555
C(15) C(17) 2.405(2) ? . .
C(15) C(18) 2.776(2) ? . .
C(15) C(19) 2.408(2) ? . .
C(16) C(14) 2.401(2) ? . .
C(16) C(18) 2.388(2) ? . .
C(16) C(19) 2.762(2) ? . .
C(17) C(14) 2.785(2) ? . .
C(17) C(15) 2.405(2) ? . .
C(17) C(19) 2.403(2) ? . .
C(18) C(14) 2.411(2) ? . .
C(18) C(15) 2.776(2) ? . .
C(18) C(16) 2.388(2) ? . .
C(19) Al(1) 3.3629(18) ? . .
C(19) N(1) 2.440(2) ? . .
C(19) C(5) 3.519(2) ? . .
C(19) C(7) 3.539(2) ? . 2_545
C(19) C(8) 3.558(2) ? . 2_545
C(19) C(15) 2.408(2) ? . .
C(19) C(16) 2.762(2) ? . .
C(19) C(17) 2.403(2) ? . .
Al(1) H(1) 2.436 ? . .
Al(1) H(2) 2.438 ? . .
Al(1) H(3) 2.432 ? . .
Al(1) H(4) 2.452 ? . .
Al(1) H(4) 3.491 ? . 3_656
Al(1) H(5) 2.445 ? . .
Al(1) H(6) 2.445 ? . .
Al(1) H(16) 3.530 ? . .
Al(1) H(24) 2.987 ? . .
O(1) H(1) 3.318 ? . .
O(1) H(3) 3.201 ? . .
O(1) H(4) 3.396 ? . .
O(1) H(4) 3.483 ? . 3_656
O(1) H(5) 3.110 ? . .
O(1) H(10) 3.027 ? . 2_555
O(1) H(11) 2.350 ? . .
O(1) H(12) 3.451 ? . .
O(1) H(15) 3.479 ? . .
O(1) H(16) 2.412 ? . .
N(1) H(2) 3.416 ? . .
N(1) H(3) 3.259 ? . .
N(1) H(5) 3.376 ? . .
N(1) H(6) 3.343 ? . .
N(1) H(7) 1.968 ? . .
N(1) H(10) 3.553 ? . 2_555
N(1) H(20) 2.644 ? . .
N(1) H(24) 2.645 ? . .
C(1) H(4) 3.503 ? . .
C(1) H(4) 3.593 ? . 3_656
C(1) H(9) 3.442 ? . 2_555
C(1) H(13) 3.542 ? . 3_666
C(1) H(22) 3.021 ? . 2_655
C(1) H(24) 3.501 ? . .
C(2) H(1) 3.572 ? . .
C(2) H(1) 3.572 ? . 3_656
C(2) H(2) 3.534 ? . .
C(2) H(3) 3.455 ? . 1_545
C(2) H(4) 3.519 ? . 3_656
C(2) H(9) 3.436 ? . 2_545
C(2) H(10) 3.380 ? . 2_545
C(2) H(16) 3.342 ? . 3_656
C(2) H(24) 3.065 ? . .
C(3) H(7) 3.342 ? . .
C(3) H(7) 3.201 ? . 2_555
C(3) H(8) 3.298 ? . .
C(3) H(10) 3.344 ? . .
C(3) H(10) 3.228 ? . 2_555
C(3) H(11) 2.831 ? . .
C(3) H(12) 3.371 ? . .
C(3) H(15) 3.297 ? . .
C(3) H(16) 2.816 ? . .
C(4) H(7) 2.047 ? . .
C(4) H(7) 3.519 ? . 2_555
C(4) H(9) 3.338 ? . .
C(4) H(10) 2.081 ? . .
C(4) H(10) 3.495 ? . 2_555
C(5) H(10) 2.563 ? . .
C(5) H(10) 3.575 ? . 2_555
C(5) H(20) 2.651 ? . .
C(6) H(7) 3.132 ? . 2_555
C(6) H(8) 2.060 ? . .
C(6) H(9) 3.363 ? . .
C(6) H(11) 2.702 ? . .
C(6) H(12) 2.700 ? . .
C(6) H(13) 3.347 ? . .
C(6) H(14) 3.331 ? . .
C(6) H(15) 2.654 ? . .
C(6) H(16) 2.701 ? . .
C(6) H(17) 2.750 ? . .
C(6) H(18) 2.686 ? . .
C(6) H(19) 3.361 ? . .
C(6) H(20) 3.245 ? . 2_545
C(7) H(7) 3.345 ? . 2_555
C(7) H(9) 2.110 ? . .
C(7) H(10) 3.313 ? . .
C(7) H(12) 3.525 ? . .
C(7) H(15) 3.453 ? . .
C(7) H(17) 2.789 ? . .
C(7) H(18) 2.677 ? . .
C(7) H(20) 2.855 ? . 2_545
C(8) H(3) 3.285 ? . 2_545
C(8) H(5) 3.478 ? . 2_555
C(8) H(6) 3.451 ? . 2_555
C(8) H(8) 2.052 ? . .
C(8) H(10) 2.073 ? . .
C(8) H(20) 2.941 ? . 2_545
C(8) H(23) 3.422 ? . 1_455
C(8) H(24) 3.330 ? . 2_555
C(9) H(3) 3.437 ? . 2_545
C(9) H(5) 3.130 ? . 2_555
C(9) H(7) 2.503 ? . .
C(9) H(8) 3.263 ? . .
C(9) H(9) 2.080 ? . .
C(9) H(20) 3.374 ? . 2_545
C(10) H(8) 2.723 ? . .
C(10) H(11) 2.055 ? . .
C(10) H(12) 2.042 ? . .
C(10) H(13) 2.059 ? . .
C(10) H(14) 2.067 ? . .
C(10) H(15) 2.057 ? . .
C(10) H(16) 2.064 ? . .
C(10) H(17) 2.065 ? . .
C(10) H(18) 2.058 ? . .
C(10) H(19) 2.075 ? . .
C(11) H(1) 3.508 ? . 3_666
C(11) H(7) 3.408 ? . 2_555
C(11) H(14) 2.710 ? . .
C(11) H(15) 3.335 ? . .
C(11) H(16) 2.703 ? . .
C(11) H(17) 2.629 ? . .
C(11) H(18) 3.299 ? . .
C(11) H(19) 2.673 ? . .
C(12) H(4) 3.477 ? . 3_656
C(12) H(11) 2.720 ? . .
C(12) H(12) 3.335 ? . .
C(12) H(13) 2.694 ? . .
C(12) H(17) 3.315 ? . .
C(12) H(18) 2.672 ? . .
C(12) H(18) 3.455 ? . 3_556
C(12) H(19) 2.639 ? . .
C(12) H(21) 3.359 ? . 4_455
C(13) H(8) 2.439 ? . .
C(13) H(11) 3.309 ? . .
C(13) H(12) 2.639 ? . .
C(13) H(13) 2.638 ? . .
C(13) H(14) 2.631 ? . .
C(13) H(15) 2.674 ? . .
C(13) H(15) 3.458 ? . 3_556
C(13) H(16) 3.317 ? . .
C(13) H(21) 3.296 ? . 4_455
C(14) H(2) 3.504 ? . .
C(14) H(7) 2.462 ? . .
C(14) H(8) 3.358 ? . 2_545
C(14) H(20) 2.080 ? . .
C(14) H(21) 3.346 ? . .
C(14) H(23) 3.312 ? . .
C(14) H(23) 3.168 ? . 2_655
C(14) H(24) 2.113 ? . .
C(15) H(7) 2.586 ? . .
C(15) H(8) 3.591 ? . 2_555
C(15) H(9) 3.526 ? . 2_555
C(15) H(12) 3.242 ? . 2_545
C(15) H(17) 3.329 ? . 2_545
C(15) H(21) 2.106 ? . .
C(15) H(22) 3.358 ? . .
C(15) H(23) 3.049 ? . 2_655
C(15) H(24) 3.351 ? . .
C(16) H(14) 3.411 ? . 4_554
C(16) H(17) 2.986 ? . 2_545
C(16) H(19) 3.307 ? . 4_554
C(16) H(20) 2.087 ? . .
C(16) H(22) 2.145 ? . .
C(16) H(23) 3.296 ? . .
C(16) H(23) 2.957 ? . 2_655
C(16) H(24) 3.445 ? . 2_655
C(17) H(2) 3.381 ? . 2_645
C(17) H(3) 3.430 ? . 2_645
C(17) H(9) 3.209 ? . 1_655
C(17) H(17) 3.215 ? . 2_545
C(17) H(20) 3.318 ? . .
C(17) H(21) 2.086 ? . .
C(17) H(23) 2.077 ? . .
C(17) H(23) 3.010 ? . 2_655
C(17) H(24) 3.338 ? . .
C(17) H(24) 3.031 ? . 2_655
C(18) H(8) 3.311 ? . 2_545
C(18) H(9) 3.153 ? . 1_655
C(18) H(21) 3.320 ? . .
C(18) H(22) 2.024 ? . .
C(18) H(23) 3.103 ? . 2_655
C(18) H(24) 2.105 ? . .
C(19) H(2) 3.291 ? . .
C(19) H(6) 3.366 ? . .
C(19) H(8) 3.163 ? . 2_545
C(19) H(9) 3.231 ? . 2_545
C(19) H(20) 3.310 ? . .
C(19) H(22) 3.282 ? . .
C(19) H(23) 2.078 ? . .
C(19) H(23) 3.167 ? . 2_655
H(1) Al(1) 2.436 ? . .
H(1) O(1) 3.318 ? . .
H(1) C(2) 3.572 ? . .
H(1) C(2) 3.572 ? . 3_656
H(1) C(11) 3.508 ? . 3_666
H(1) H(2) 1.551 ? . .
H(1) H(3) 1.551 ? . .
H(1) H(4) 3.446 ? . .
H(1) H(4) 2.909 ? . 3_656
H(1) H(5) 3.359 ? . 3_656
H(1) H(11) 3.180 ? . 3_666
H(1) H(13) 3.085 ? . 3_666
H(1) H(16) 3.385 ? . 3_656
H(1) H(22) 3.425 ? . 2_655
H(2) Al(1) 2.438 ? . .
H(2) N(1) 3.416 ? . .
H(2) C(2) 3.534 ? . .
H(2) C(14) 3.504 ? . .
H(2) C(17) 3.381 ? . 2_655
H(2) C(19) 3.291 ? . .
H(2) H(1) 1.551 ? . .
H(2) H(3) 1.551 ? . .
H(2) H(6) 3.516 ? . .
H(2) H(13) 3.386 ? . 3_666
H(2) H(14) 3.394 ? . 3_656
H(2) H(16) 3.540 ? . 3_656
H(2) H(22) 2.735 ? . 2_655
H(2) H(23) 3.256 ? . 2_655
H(2) H(24) 3.019 ? . .
H(3) Al(1) 2.432 ? . .
H(3) O(1) 3.201 ? . .
H(3) N(1) 3.259 ? . .
H(3) C(2) 3.455 ? . 1_565
H(3) C(8) 3.285 ? . 2_555
H(3) C(9) 3.437 ? . 2_555
H(3) C(17) 3.430 ? . 2_655
H(3) H(1) 1.551 ? . .
H(3) H(2) 1.551 ? . .
H(3) H(5) 3.236 ? . 1_565
H(3) H(6) 2.898 ? . 1_565
H(3) H(9) 2.574 ? . 2_555
H(3) H(10) 2.918 ? . 2_555
H(3) H(22) 2.514 ? . 2_655
H(3) H(23) 3.378 ? . 2_655
H(4) Al(1) 2.452 ? . .
H(4) Al(1) 3.491 ? . 3_656
H(4) O(1) 3.396 ? . .
H(4) O(1) 3.483 ? . 3_656
H(4) C(1) 3.503 ? . .
H(4) C(1) 3.593 ? . 3_656
H(4) C(2) 3.519 ? . 3_656
H(4) C(12) 3.477 ? . 3_656
H(4) H(1) 3.446 ? . .
H(4) H(1) 2.909 ? . 3_656
H(4) H(4) 2.847 ? . 3_656
H(4) H(5) 1.551 ? . .
H(4) H(6) 1.551 ? . .
H(4) H(11) 3.415 ? . 3_656
H(4) H(14) 3.428 ? . 3_656
H(4) H(16) 3.447 ? . .
H(4) H(16) 2.713 ? . 3_656
H(5) Al(1) 2.445 ? . .
H(5) O(1) 3.110 ? . .
H(5) N(1) 3.376 ? . .
H(5) C(8) 3.478 ? . 2_545
H(5) C(9) 3.130 ? . 2_545
H(5) H(1) 3.359 ? . 3_656
H(5) H(3) 3.236 ? . 1_545
H(5) H(4) 1.551 ? . .
H(5) H(6) 1.551 ? . .
H(5) H(9) 3.247 ? . 2_545
H(5) H(10) 2.593 ? . 2_545
H(5) H(16) 3.433 ? . .
H(5) H(24) 3.582 ? . .
H(6) Al(1) 2.445 ? . .
H(6) N(1) 3.343 ? . .
H(6) C(8) 3.451 ? . 2_545
H(6) C(19) 3.366 ? . .
H(6) H(2) 3.516 ? . .
H(6) H(3) 2.898 ? . 1_545
H(6) H(4) 1.551 ? . .
H(6) H(5) 1.551 ? . .
H(6) H(9) 2.837 ? . 2_545
H(6) H(10) 3.380 ? . 2_545
H(6) H(14) 3.227 ? . 3_656
H(6) H(16) 3.251 ? . 3_656
H(6) H(22) 2.806 ? . 2_645
H(6) H(24) 2.432 ? . .
H(7) N(1) 1.968 ? . .
H(7) C(3) 3.342 ? . .
H(7) C(3) 3.201 ? . 2_545
H(7) C(4) 2.047 ? . .
H(7) C(4) 3.519 ? . 2_545
H(7) C(6) 3.132 ? . 2_545
H(7) C(7) 3.345 ? . 2_545
H(7) C(9) 2.503 ? . .
H(7) C(11) 3.408 ? . 2_545
H(7) C(14) 2.462 ? . .
H(7) C(15) 2.586 ? . .
H(7) H(10) 2.244 ? . .
H(7) H(11) 3.390 ? . 2_545
H(7) H(12) 2.753 ? . 2_545
H(7) H(20) 2.284 ? . .
H(8) C(3) 3.298 ? . .
H(8) C(6) 2.060 ? . .
H(8) C(8) 2.052 ? . .
H(8) C(9) 3.263 ? . .
H(8) C(10) 2.723 ? . .
H(8) C(13) 2.439 ? . .
H(8) C(14) 3.358 ? . 2_555
H(8) C(15) 3.591 ? . 2_545
H(8) C(18) 3.311 ? . 2_555
H(8) C(19) 3.163 ? . 2_555
H(8) H(9) 2.362 ? . .
H(8) H(17) 2.246 ? . .
H(8) H(18) 2.158 ? . .
H(8) H(19) 3.370 ? . .
H(8) H(20) 3.166 ? . 2_545
H(8) H(21) 3.536 ? . 2_545
H(8) H(23) 3.337 ? . 1_455
H(8) H(23) 3.592 ? . 2_555
H(8) H(24) 3.455 ? . 2_555
H(9) C(1) 3.442 ? . 2_545
H(9) C(2) 3.436 ? . 2_555
H(9) C(4) 3.338 ? . .
H(9) C(6) 3.363 ? . .
H(9) C(7) 2.110 ? . .
H(9) C(9) 2.080 ? . .
H(9) C(15) 3.526 ? . 2_545
H(9) C(17) 3.209 ? . 1_455
H(9) C(18) 3.153 ? . 1_455
H(9) C(19) 3.231 ? . 2_555
H(9) H(3) 2.574 ? . 2_545
H(9) H(5) 3.247 ? . 2_555
H(9) H(6) 2.837 ? . 2_555
H(9) H(8) 2.362 ? . .
H(9) H(10) 2.413 ? . .
H(9) H(20) 3.304 ? . 2_545
H(9) H(22) 2.645 ? . 1_455
H(9) H(23) 2.698 ? . 1_455
H(9) H(24) 2.774 ? . 2_555
H(10) O(1) 3.027 ? . 2_545
H(10) N(1) 3.553 ? . 2_545
H(10) C(2) 3.380 ? . 2_555
H(10) C(3) 3.344 ? . .
H(10) C(3) 3.228 ? . 2_545
H(10) C(4) 2.081 ? . .
H(10) C(4) 3.495 ? . 2_545
H(10) C(5) 2.563 ? . .
H(10) C(5) 3.575 ? . 2_545
H(10) C(7) 3.313 ? . .
H(10) C(8) 2.073 ? . .
H(10) H(3) 2.918 ? . 2_545
H(10) H(5) 2.593 ? . 2_555
H(10) H(6) 3.380 ? . 2_555
H(10) H(7) 2.244 ? . .
H(10) H(9) 2.413 ? . .
H(10) H(11) 3.298 ? . 2_545
H(11) O(1) 2.350 ? . .
H(11) C(3) 2.831 ? . .
H(11) C(6) 2.702 ? . .
H(11) C(10) 2.055 ? . .
H(11) C(12) 2.720 ? . .
H(11) C(13) 3.309 ? . .
H(11) H(1) 3.180 ? . 3_666
H(11) H(4) 3.415 ? . 3_656
H(11) H(7) 3.390 ? . 2_555
H(11) H(10) 3.298 ? . 2_555
H(11) H(12) 1.551 ? . .
H(11) H(13) 1.551 ? . .
H(11) H(14) 3.006 ? . .
H(11) H(15) 3.575 ? . .
H(11) H(16) 2.557 ? . .
H(11) H(17) 3.509 ? . .
H(11) H(19) 3.540 ? . .
H(12) O(1) 3.451 ? . .
H(12) C(3) 3.371 ? . .
H(12) C(6) 2.700 ? . .
H(12) C(7) 3.525 ? . .
H(12) C(10) 2.042 ? . .
H(12) C(12) 3.335 ? . .
H(12) C(13) 2.639 ? . .
H(12) C(15) 3.242 ? . 2_555
H(12) H(7) 2.753 ? . 2_555
H(12) H(11) 1.551 ? . .
H(12) H(13) 1.551 ? . .
H(12) H(14) 3.562 ? . .
H(12) H(15) 3.416 ? . 1_565
H(12) H(16) 3.570 ? . .
H(12) H(17) 2.437 ? . .
H(12) H(18) 3.494 ? . .
H(12) H(19) 2.942 ? . .
H(12) H(19) 3.488 ? . 3_566
H(12) H(20) 2.968 ? . 2_555
H(13) C(1) 3.542 ? . 3_666
H(13) C(6) 3.347 ? . .
H(13) C(10) 2.059 ? . .
H(13) C(12) 2.694 ? . .
H(13) C(13) 2.638 ? . .
H(13) H(1) 3.085 ? . 3_666
H(13) H(2) 3.386 ? . 3_666
H(13) H(11) 1.551 ? . .
H(13) H(12) 1.551 ? . .
H(13) H(14) 2.536 ? . .
H(13) H(15) 3.559 ? . .
H(13) H(16) 2.957 ? . .
H(13) H(17) 2.873 ? . .
H(13) H(17) 3.438 ? . 3_566
H(13) H(18) 3.516 ? . .
H(13) H(19) 2.483 ? . .
H(13) H(19) 3.466 ? . 3_566
H(13) H(21) 3.136 ? . 4_455
H(13) H(22) 3.084 ? . 4_455
H(14) C(6) 3.331 ? . .
H(14) C(10) 2.067 ? . .
H(14) C(11) 2.710 ? . .
H(14) C(13) 2.631 ? . .
H(14) C(16) 3.411 ? . 4_455
H(14) H(2) 3.394 ? . 3_656
H(14) H(4) 3.428 ? . 3_656
H(14) H(6) 3.227 ? . 3_656
H(14) H(11) 3.006 ? . .
H(14) H(12) 3.562 ? . .
H(14) H(13) 2.536 ? . .
H(14) H(15) 1.551 ? . .
H(14) H(16) 1.551 ? . .
H(14) H(17) 3.497 ? . .
H(14) H(18) 2.911 ? . .
H(14) H(18) 3.000 ? . 3_556
H(14) H(19) 2.428 ? . .
H(14) H(21) 2.497 ? . 4_455
H(14) H(22) 3.495 ? . 4_455
H(15) O(1) 3.479 ? . .
H(15) C(3) 3.297 ? . .
H(15) C(6) 2.654 ? . .
H(15) C(7) 3.453 ? . .
H(15) C(10) 2.057 ? . .
H(15) C(11) 3.335 ? . .
H(15) C(13) 2.674 ? . .
H(15) C(13) 3.458 ? . 3_556
H(15) H(11) 3.575 ? . .
H(15) H(12) 3.416 ? . 1_545
H(15) H(13) 3.559 ? . .
H(15) H(14) 1.551 ? . .
H(15) H(16) 1.551 ? . .
H(15) H(17) 3.547 ? . .
H(15) H(18) 2.509 ? . .
H(15) H(18) 3.038 ? . 3_556
H(15) H(19) 2.919 ? . .
H(15) H(19) 3.017 ? . 3_556
H(15) H(20) 3.231 ? . 2_545
H(15) H(21) 3.474 ? . 2_545
H(16) Al(1) 3.530 ? . .
H(16) O(1) 2.412 ? . .
H(16) C(2) 3.342 ? . 3_656
H(16) C(3) 2.816 ? . .
H(16) C(6) 2.701 ? . .
H(16) C(10) 2.064 ? . .
H(16) C(11) 2.703 ? . .
H(16) C(13) 3.317 ? . .
H(16) H(1) 3.385 ? . 3_656
H(16) H(2) 3.540 ? . 3_656
H(16) H(4) 3.447 ? . .
H(16) H(4) 2.713 ? . 3_656
H(16) H(5) 3.433 ? . .
H(16) H(6) 3.251 ? . 3_656
H(16) H(11) 2.557 ? . .
H(16) H(12) 3.570 ? . .
H(16) H(13) 2.957 ? . .
H(16) H(14) 1.551 ? . .
H(16) H(15) 1.551 ? . .
H(16) H(18) 3.548 ? . .
H(16) H(19) 3.505 ? . .
H(17) C(6) 2.750 ? . .
H(17) C(7) 2.789 ? . .
H(17) C(10) 2.065 ? . .
H(17) C(11) 2.629 ? . .
H(17) C(12) 3.315 ? . .
H(17) C(15) 3.329 ? . 2_555
H(17) C(16) 2.986 ? . 2_555
H(17) C(17) 3.215 ? . 2_555
H(17) H(8) 2.246 ? . .
H(17) H(11) 3.509 ? . .
H(17) H(12) 2.437 ? . .
H(17) H(13) 2.873 ? . .
H(17) H(13) 3.438 ? . 3_566
H(17) H(14) 3.497 ? . .
H(17) H(15) 3.547 ? . .
H(17) H(18) 1.551 ? . .
H(17) H(19) 1.551 ? . .
H(17) H(19) 3.313 ? . 3_566
H(17) H(21) 3.149 ? . 2_555
H(17) H(22) 3.579 ? . 2_555
H(18) C(6) 2.686 ? . .
H(18) C(7) 2.677 ? . .
H(18) C(10) 2.058 ? . .
H(18) C(11) 3.299 ? . .
H(18) C(12) 2.672 ? . .
H(18) C(12) 3.455 ? . 3_556
H(18) H(8) 2.158 ? . .
H(18) H(12) 3.494 ? . .
H(18) H(13) 3.516 ? . .
H(18) H(14) 2.911 ? . .
H(18) H(14) 3.000 ? . 3_556
H(18) H(15) 2.509 ? . .
H(18) H(15) 3.038 ? . 3_556
H(18) H(16) 3.548 ? . .
H(18) H(17) 1.551 ? . .
H(18) H(18) 3.458 ? . 3_556
H(18) H(19) 1.551 ? . .
H(18) H(19) 3.413 ? . 3_556
H(18) H(21) 2.987 ? . 2_545
H(19) C(6) 3.361 ? . .
H(19) C(10) 2.075 ? . .
H(19) C(11) 2.673 ? . .
H(19) C(12) 2.639 ? . .
H(19) C(16) 3.307 ? . 4_455
H(19) H(8) 3.370 ? . .
H(19) H(11) 3.540 ? . .
H(19) H(12) 2.942 ? . .
H(19) H(12) 3.488 ? . 3_566
H(19) H(13) 2.483 ? . .
H(19) H(13) 3.466 ? . 3_566
H(19) H(14) 2.428 ? . .
H(19) H(15) 2.919 ? . .
H(19) H(15) 3.017 ? . 3_556
H(19) H(16) 3.505 ? . .
H(19) H(17) 1.551 ? . .
H(19) H(17) 3.313 ? . 3_566
H(19) H(18) 1.551 ? . .
H(19) H(18) 3.413 ? . 3_556
H(19) H(19) 3.388 ? . 3_566
H(19) H(21) 2.418 ? . 4_455
H(20) N(1) 2.644 ? . .
H(20) C(5) 2.651 ? . .
H(20) C(6) 3.245 ? . 2_555
H(20) C(7) 2.855 ? . 2_555
H(20) C(8) 2.941 ? . 2_555
H(20) C(9) 3.374 ? . 2_555
H(20) C(14) 2.080 ? . .
H(20) C(16) 2.087 ? . .
H(20) C(17) 3.318 ? . .
H(20) C(19) 3.310 ? . .
H(20) H(7) 2.284 ? . .
H(20) H(8) 3.166 ? . 2_555
H(20) H(9) 3.304 ? . 2_555
H(20) H(12) 2.968 ? . 2_545
H(20) H(15) 3.231 ? . 2_555
H(20) H(21) 2.430 ? . .
H(20) H(23) 3.565 ? . 2_655
H(21) C(12) 3.359 ? . 4_554
H(21) C(13) 3.296 ? . 4_554
H(21) C(14) 3.346 ? . .
H(21) C(15) 2.106 ? . .
H(21) C(17) 2.086 ? . .
H(21) C(18) 3.320 ? . .
H(21) H(8) 3.536 ? . 2_555
H(21) H(13) 3.136 ? . 4_554
H(21) H(14) 2.497 ? . 4_554
H(21) H(15) 3.474 ? . 2_555
H(21) H(17) 3.149 ? . 2_545
H(21) H(18) 2.987 ? . 2_555
H(21) H(19) 2.418 ? . 4_554
H(21) H(20) 2.430 ? . .
H(21) H(22) 2.479 ? . .
H(21) H(23) 3.508 ? . 2_655
H(21) H(24) 3.551 ? . 2_655
H(22) C(1) 3.021 ? . 2_645
H(22) C(15) 3.358 ? . .
H(22) C(16) 2.145 ? . .
H(22) C(18) 2.024 ? . .
H(22) C(19) 3.282 ? . .
H(22) H(1) 3.425 ? . 2_645
H(22) H(2) 2.735 ? . 2_645
H(22) H(3) 2.514 ? . 2_645
H(22) H(6) 2.806 ? . 2_655
H(22) H(9) 2.645 ? . 1_655
H(22) H(13) 3.084 ? . 4_554
H(22) H(14) 3.495 ? . 4_554
H(22) H(17) 3.579 ? . 2_545
H(22) H(21) 2.479 ? . .
H(22) H(23) 2.307 ? . .
H(22) H(23) 3.546 ? . 2_655
H(22) H(24) 2.809 ? . 2_655
H(23) C(8) 3.422 ? . 1_655
H(23) C(14) 3.312 ? . .
H(23) C(14) 3.168 ? . 2_645
H(23) C(15) 3.049 ? . 2_645
H(23) C(16) 3.296 ? . .
H(23) C(16) 2.957 ? . 2_645
H(23) C(17) 2.077 ? . .
H(23) C(17) 3.010 ? . 2_645
H(23) C(18) 3.103 ? . 2_645
H(23) C(19) 2.078 ? . .
H(23) C(19) 3.167 ? . 2_645
H(23) H(2) 3.256 ? . 2_645
H(23) H(3) 3.378 ? . 2_645
H(23) H(8) 3.337 ? . 1_655
H(23) H(8) 3.592 ? . 2_545
H(23) H(9) 2.698 ? . 1_655
H(23) H(20) 3.565 ? . 2_645
H(23) H(21) 3.508 ? . 2_645
H(23) H(22) 2.307 ? . .
H(23) H(22) 3.546 ? . 2_645
H(23) H(24) 2.397 ? . .
H(24) Al(1) 2.987 ? . .
H(24) N(1) 2.645 ? . .
H(24) C(1) 3.501 ? . .
H(24) C(2) 3.065 ? . .
H(24) C(8) 3.330 ? . 2_545
H(24) C(14) 2.113 ? . .
H(24) C(15) 3.351 ? . .
H(24) C(16) 3.445 ? . 2_645
H(24) C(17) 3.338 ? . .
H(24) C(17) 3.031 ? . 2_645
H(24) C(18) 2.105 ? . .
H(24) H(2) 3.019 ? . .
H(24) H(5) 3.582 ? . .
H(24) H(6) 2.432 ? . .
H(24) H(8) 3.455 ? . 2_545
H(24) H(9) 2.774 ? . 2_545
H(24) H(21) 3.551 ? . 2_645
H(24) H(22) 2.809 ? . 2_645
H(24) H(23) 2.397 ? . .

loop_
_geom_torsion_atom_site_label_1
_geom_torsion_atom_site_label_2
_geom_torsion_atom_site_label_3
_geom_torsion_atom_site_label_4
_geom_torsion
_geom_torsion_publ_flag
_geom_torsion_site_symmetry_1
_geom_torsion_site_symmetry_2
_geom_torsion_site_symmetry_3
_geom_torsion_site_symmetry_4
O(1) Al(1) N(1) C(5) -20.46(10) ? . . . .
O(1) Al(1) N(1) C(14) 160.04(10) ? . . . .
N(1) Al(1) O(1) C(3) 27.57(13) ? . . . .
C(1) Al(1) O(1) C(3) 139.53(13) ? . . . .
C(2) Al(1) O(1) C(3) -84.83(14) ? . . . .
C(1) Al(1) N(1) C(5) -135.04(11) ? . . . .
C(1) Al(1) N(1) C(14) 45.45(12) ? . . . .
C(2) Al(1) N(1) C(5) 92.74(12) ? . . . .
C(2) Al(1) N(1) C(14) -86.76(12) ? . . . .
Al(1) O(1) C(3) C(4) -19.6(2) ? . . . .
Al(1) O(1) C(3) C(6) 162.10(11) ? . . . .
Al(1) N(1) C(5) C(4) 8.55(18) ? . . . .
Al(1) N(1) C(14) C(15) -141.27(11) ? . . . .
Al(1) N(1) C(14) C(19) 37.74(17) ? . . . .
C(5) N(1) C(14) C(15) 39.21(18) ? . . . .
C(5) N(1) C(14) C(19) -141.77(13) ? . . . .
C(14) N(1) C(5) C(4) -171.92(12) ? . . . .
O(1) C(3) C(4) C(5) -2.8(2) ? . . . .
O(1) C(3) C(4) C(9) -178.14(12) ? . . . .
O(1) C(3) C(6) C(7) 177.15(13) ? . . . .
O(1) C(3) C(6) C(10) -4.1(2) ? . . . .
C(4) C(3) C(6) C(7) -1.1(2) ? . . . .
C(4) C(3) C(6) C(10) 177.65(13) ? . . . .
C(6) C(3) C(4) C(5) 175.50(12) ? . . . .
C(6) C(3) C(4) C(9) 0.2(2) ? . . . .
C(3) C(4) C(5) N(1) 6.7(2) ? . . . .
C(3) C(4) C(9) C(8) 0.9(2) ? . . . .
C(5) C(4) C(9) C(8) -174.78(13) ? . . . .
C(9) C(4) C(5) N(1) -177.80(13) ? . . . .
C(3) C(6) C(7) C(8) 1.2(2) ? . . . .
C(3) C(6) C(10) C(11) 61.00(19) ? . . . .
C(3) C(6) C(10) C(12) -61.07(19) ? . . . .
C(3) C(6) C(10) C(13) -179.47(15) ? . . . .
C(7) C(6) C(10) C(11) -120.26(17) ? . . . .
C(7) C(6) C(10) C(12) 117.66(16) ? . . . .
C(7) C(6) C(10) C(13) -0.7(2) ? . . . .
C(10) C(6) C(7) C(8) -177.58(15) ? . . . .
C(6) C(7) C(8) C(9) -0.2(2) ? . . . .
C(7) C(8) C(9) C(4) -0.8(2) ? . . . .
N(1) C(14) C(15) C(16) -179.49(13) ? . . . .
N(1) C(14) C(19) C(18) 178.39(13) ? . . . .
C(15) C(14) C(19) C(18) -2.6(2) ? . . . .
C(19) C(14) C(15) C(16) 1.5(2) ? . . . .
C(14) C(15) C(16) C(17) 0.8(2) ? . . . .
C(15) C(16) C(17) C(18) -1.9(2) ? . . . .
C(16) C(17) C(18) C(19) 0.8(2) ? . . . .
C(17) C(18) C(19) C(14) 1.4(2) ? . . . .
